data_7015737
loop_
_publ_author_name
'Konarev, Dmitri V.'
'Ku\'zmin, Alexey V'
'Simonov, Sergey V.'
'Khasanov, Salavat S.'
'Yudanova, Evgeniya I.'
'Lyubovskaya, Rimma N.'

_publ_section_title
;
 Structure and properties of ionic fullerene complex
 Co(+)(dppe)2&#x00B7;(C60&#x02D9;-)&#x00B7;(C6H4Cl2)2: distortion of
 the ordered fullerene cage of C60&#x02D9;- radical anions.
;
_journal_issue 17
_journal_name_full 'Dalton transactions (Cambridge, England : 2003)'
_journal_page_first 4453
_journal_page_last 4458
_journal_paper_doi 10.1039/c1dt10039d
_journal_volume 40
_journal_year 2011
_chemical_formula_moiety 'C52 H48 Co P4, C60, 2(C6 H4 Cl2)'
_chemical_formula_sum 'C124 H56 Cl4 Co P4'
_chemical_formula_weight 1870.30
_space_group_IT_number 15
_symmetry_cell_setting monoclinic
_symmetry_space_group_name_Hall '-C 2yc'
_symmetry_space_group_name_H-M 'C 1 2/c 1'
_atom_sites_solution_hydrogens geom
_atom_sites_solution_primary direct
_atom_sites_solution_secondary difmap
_audit_creation_date
;
'Thu Oct 29 11:10:52 2009'
;
_audit_creation_method
;
CrysAlisPro, Oxford Diffraction Ltd.,
Version 1.171.33.48 (release 15-09-2009 CrysAlis171 .NET)
(compiled Sep 15 2009,11:49:04)
;
_cell_angle_alpha 90.00
_cell_angle_beta 100.241(5)
_cell_angle_gamma 90.00
_cell_formula_units_Z 4
_cell_length_a 10.2711(5)
_cell_length_b 39.2279(18)
_cell_length_c 20.6979(11)
_cell_measurement_reflns_used 15263
_cell_measurement_temperature 100(2)
_cell_measurement_theta_max 29.6433
_cell_measurement_theta_min 2.8683
_cell_volume 8206.6(7)
_computing_cell_refinement
;
CrysAlisPro, Oxford Diffraction Ltd.,
Version 1.171.33.48 (release 15-09-2009 CrysAlis171 .NET)
(compiled Sep 15 2009,11:49:04)
;
_computing_data_collection
;
CrysAlisPro, Oxford Diffraction Ltd.,
Version 1.171.33.48 (release 15-09-2009 CrysAlis171 .NET)
(compiled Sep 15 2009,11:49:04)
;
_computing_data_reduction
;
CrysAlisPro, Oxford Diffraction Ltd.,
Version 1.171.33.48 (release 15-09-2009 CrysAlis171 .NET)
(compiled Sep 15 2009,11:49:04)
;
_computing_molecular_graphics 'WinGX (L.J. Farrugia, 1999)'
_computing_publication_material 'WinGX (L.J. Farrugia, 1999)'
_computing_structure_refinement 'SHELXL-97 (Sheldrick, 2008)'
_computing_structure_solution 'SHELXL-97 (Sheldrick, 2008)'
_diffrn_ambient_temperature 100(2)
_diffrn_detector_area_resol_mean 10.4752
_diffrn_measured_fraction_theta_full 0.987
_diffrn_measured_fraction_theta_max 0.987
_diffrn_measurement_device_type 'Xcalibur, Ruby, Gemini'
_diffrn_measurement_method '\w scans'
_diffrn_radiation_monochromator graphite
_diffrn_radiation_source 'Enhance (Mo) X-ray Source'
_diffrn_radiation_type MoK\a
_diffrn_radiation_wavelength 0.71073
_diffrn_reflns_av_R_equivalents 0.0372
_diffrn_reflns_av_sigmaI/netI 0.0309
_diffrn_reflns_limit_h_max 12
_diffrn_reflns_limit_h_min -13
_diffrn_reflns_limit_k_max 50
_diffrn_reflns_limit_k_min -44
_diffrn_reflns_limit_l_max 26
_diffrn_reflns_limit_l_min -26
_diffrn_reflns_number 31494
_diffrn_reflns_theta_full 27.10
_diffrn_reflns_theta_max 27.10
_diffrn_reflns_theta_min 2.88
_exptl_absorpt_coefficient_mu 0.479
_exptl_absorpt_correction_T_max 0.939
_exptl_absorpt_correction_T_min 0.821
_exptl_absorpt_correction_type multi-scan
_exptl_absorpt_process_details
;
CrysAlisPro, Oxford Diffraction Ltd.,
Version 1.171.33.55 (release 05-01-2010 CrysAlis171 .NET)
(compiled Jan 5 2010,16:28:46)
Empirical absorption correction using spherical harmonics,
implemented in SCALE3 ABSPACK scaling algorithm.
;
_exptl_crystal_colour black
_exptl_crystal_density_diffrn 1.514
_exptl_crystal_density_method 'not measured'
_exptl_crystal_description parallelepiped
_exptl_crystal_F_000 3820
_exptl_crystal_size_max 0.40
_exptl_crystal_size_mid 0.25
_exptl_crystal_size_min 0.15
_refine_diff_density_max 0.466
_refine_diff_density_min -0.376
_refine_diff_density_rms 0.056
_refine_ls_extinction_method none
_refine_ls_goodness_of_fit_ref 1.065
_refine_ls_hydrogen_treatment constr
_refine_ls_matrix_type full
_refine_ls_number_parameters 600
_refine_ls_number_reflns 8950
_refine_ls_number_restraints 0
_refine_ls_restrained_S_all 1.065
_refine_ls_R_factor_all 0.0430
_refine_ls_R_factor_gt 0.0328
_refine_ls_shift/su_max 0.001
_refine_ls_shift/su_mean 0.000
_refine_ls_structure_factor_coef Fsqd
_refine_ls_weighting_details 'calc w=1/[\s^2^(Fo^2^)+(0.0514P)^2^+2.5912P] where P=(Fo^2^+2Fc^2^)/3'
_refine_ls_weighting_scheme calc
_refine_ls_wR_factor_gt 0.0841
_refine_ls_wR_factor_ref 0.0877
_reflns_number_gt 7369
_reflns_number_total 8950
_reflns_threshold_expression >2\s(I)
_cod_data_source_file c1dt10039d.txt
_cod_data_source_block Co(dppe)2_C60_2(C6H4cl2)
_cod_original_sg_symbol_H-M 'C 2/c'
_cod_database_code 7015737

loop_
_symmetry_equiv_pos_as_xyz
'x, y, z'
'-x, y, -z+1/2'
'x+1/2, y+1/2, z'
'-x+1/2, y+1/2, -z+1/2'
'-x, -y, -z'
'x, -y, z-1/2'
'-x+1/2, -y+1/2, -z'
'x+1/2, -y+1/2, z-1/2'

loop_
_atom_site_label
_atom_site_type_symbol
_atom_site_fract_x
_atom_site_fract_y
_atom_site_fract_z
_atom_site_U_iso_or_equiv
_atom_site_adp_type
_atom_site_occupancy
_atom_site_symmetry_multiplicity
_atom_site_calc_flag
_atom_site_refinement_flags
_atom_site_disorder_assembly
_atom_site_disorder_group
Co Co 0.5000 0.093802(7) 0.7500 0.01165(7) Uani 1 2 d S . .
P1 P 0.41276(4) 0.086898(9) 0.645605(18) 0.01323(9) Uani 1 1 d . . .
P2 P 0.70413(4) 0.101162(9) 0.736630(18) 0.01304(9) Uani 1 1 d . . .
C1 C 0.23013(15) 0.09233(4) 0.63219(8) 0.0202(3) Uani 1 1 d . . .
H1A H 0.2071 0.1160 0.6223 0.030 Uiso 1 1 calc R . .
H1B H 0.1887 0.0784 0.5955 0.030 Uiso 1 1 calc R . .
C2 C 0.81789(15) 0.08152(4) 0.80564(7) 0.0193(3) Uani 1 1 d . . .
H2A H 0.8162 0.0569 0.8015 0.029 Uiso 1 1 calc R . .
H2B H 0.9077 0.0894 0.8064 0.029 Uiso 1 1 calc R . .
C101 C 0.42302(14) 0.04330(4) 0.61632(7) 0.0157(3) Uani 1 1 d . . .
C102 C 0.48366(15) 0.01835(4) 0.65915(8) 0.0176(3) Uani 1 1 d . . .
H102 H 0.5278 0.0245 0.7007 0.021 Uiso 1 1 calc R . .
C103 C 0.47865(17) -0.01572(4) 0.64022(9) 0.0242(4) Uani 1 1 d . . .
H103 H 0.5173 -0.0323 0.6695 0.029 Uiso 1 1 calc R . .
C104 C 0.41656(18) -0.02483(4) 0.57822(9) 0.0281(4) Uani 1 1 d . . .
H104 H 0.4135 -0.0476 0.5656 0.034 Uiso 1 1 calc R . .
C105 C 0.35843(18) -0.00014(4) 0.53438(9) 0.0282(4) Uani 1 1 d . . .
H105 H 0.3179 -0.0063 0.4922 0.034 Uiso 1 1 calc R . .
C106 C 0.36086(16) 0.03369(4) 0.55346(8) 0.0220(3) Uani 1 1 d . . .
H106 H 0.3208 0.0502 0.5242 0.026 Uiso 1 1 calc R . .
C107 C 0.45646(15) 0.11307(4) 0.57948(7) 0.0176(3) Uani 1 1 d . . .
C108 C 0.40826(18) 0.14656(4) 0.57155(8) 0.0264(4) Uani 1 1 d . . .
H108 H 0.3554 0.1552 0.5998 0.032 Uiso 1 1 calc R . .
C109 C 0.4396(2) 0.16681(5) 0.52136(10) 0.0369(5) Uani 1 1 d . . .
H109 H 0.4064 0.1889 0.5157 0.044 Uiso 1 1 calc R . .
C110 C 0.5200(2) 0.15433(5) 0.47980(9) 0.0367(5) Uani 1 1 d . . .
H110 H 0.5404 0.1680 0.4463 0.044 Uiso 1 1 calc R . .
C111 C 0.57006(18) 0.12172(5) 0.48789(8) 0.0305(4) Uani 1 1 d . . .
H111 H 0.6251 0.1135 0.4603 0.037 Uiso 1 1 calc R . .
C112 C 0.53806(16) 0.10104(4) 0.53757(7) 0.0202(3) Uani 1 1 d . . .
H112 H 0.5716 0.0790 0.5428 0.024 Uiso 1 1 calc R . .
C113 C 0.78196(14) 0.08901(4) 0.66708(7) 0.0140(3) Uani 1 1 d . . .
C114 C 0.82548(15) 0.11291(4) 0.62567(7) 0.0163(3) Uani 1 1 d . . .
H114 H 0.8146 0.1361 0.6327 0.020 Uiso 1 1 calc R . .
C115 C 0.88518(15) 0.10212(4) 0.57377(7) 0.0186(3) Uani 1 1 d . . .
H115 H 0.9137 0.1181 0.5462 0.022 Uiso 1 1 calc R . .
C116 C 0.90227(15) 0.06776(4) 0.56293(7) 0.0196(3) Uani 1 1 d . . .
H116 H 0.9416 0.0607 0.5281 0.023 Uiso 1 1 calc R . .
C117 C 0.86027(15) 0.04384(4) 0.60448(8) 0.0189(3) Uani 1 1 d . . .
H117 H 0.8727 0.0207 0.5977 0.023 Uiso 1 1 calc R . .
C118 C 0.79996(15) 0.05436(4) 0.65597(7) 0.0172(3) Uani 1 1 d . . .
H118 H 0.7713 0.0382 0.6833 0.021 Uiso 1 1 calc R . .
C119 C 0.73705(15) 0.14678(4) 0.74630(7) 0.0170(3) Uani 1 1 d . . .
C120 C 0.63847(17) 0.16959(4) 0.71848(8) 0.0237(4) Uani 1 1 d . . .
H120 H 0.5594 0.1614 0.6947 0.028 Uiso 1 1 calc R . .
C121 C 0.65792(19) 0.20451(5) 0.72617(10) 0.0312(4) Uani 1 1 d . . .
H121 H 0.5922 0.2196 0.7072 0.037 Uiso 1 1 calc R . .
C122 C 0.7750(2) 0.21681(4) 0.76198(9) 0.0329(4) Uani 1 1 d . . .
H122 H 0.7874 0.2402 0.7677 0.039 Uiso 1 1 calc R . .
C123 C 0.87352(19) 0.19450(5) 0.78918(9) 0.0326(4) Uani 1 1 d . . .
H123 H 0.9526 0.2029 0.8127 0.039 Uiso 1 1 calc R . .
C124 C 0.85523(17) 0.15960(4) 0.78170(8) 0.0236(4) Uani 1 1 d . . .
H124 H 0.9219 0.1447 0.8003 0.028 Uiso 1 1 calc R . .
Cl1 Cl 0.01457(4) 0.286210(9) 0.841133(19) 0.02176(9) Uani 1 1 d . . .
Cl2 Cl -0.17454(5) 0.251378(12) 0.92787(2) 0.03677(12) Uani 1 1 d . . .
C201 C 0.07043(17) 0.25358(4) 0.89535(7) 0.0197(3) Uani 1 1 d . . .
C202 C -0.01196(19) 0.23801(4) 0.93249(8) 0.0261(4) Uani 1 1 d . . .
C203 C 0.0348(2) 0.21094(5) 0.97336(9) 0.0368(5) Uani 1 1 d . . .
H203 H -0.0202 0.2005 0.9986 0.044 Uiso 1 1 calc R . .
C204 C 0.1632(2) 0.19958(5) 0.97639(10) 0.0429(5) Uani 1 1 d . . .
H204 H 0.1941 0.1813 1.0034 0.051 Uiso 1 1 calc R . .
C205 C 0.2463(2) 0.21529(5) 0.93947(10) 0.0388(5) Uani 1 1 d . . .
H205 H 0.3326 0.2076 0.9418 0.047 Uiso 1 1 calc R . .
C206 C 0.20042(18) 0.24252(4) 0.89911(9) 0.0264(4) Uani 1 1 d . . .
H206 H 0.2561 0.2533 0.8747 0.032 Uiso 1 1 calc R . .
C301 C 0.15991(15) 0.40503(4) 0.69506(8) 0.0215(3) Uani 1 1 d . . .
C302 C 0.16033(15) 0.36810(4) 0.69518(8) 0.0216(3) Uani 1 1 d . . .
C303 C 0.21900(15) 0.35682(4) 0.64045(8) 0.0208(3) Uani 1 1 d . . .
C304 C 0.25510(16) 0.38660(4) 0.60610(8) 0.0215(3) Uani 1 1 d . . .
C305 C 0.21819(15) 0.41646(4) 0.64009(8) 0.0211(3) Uani 1 1 d . . .
C306 C 0.18503(15) 0.42281(4) 0.75464(8) 0.0215(3) Uani 1 1 d . . .
C307 C 0.18511(15) 0.35032(4) 0.75454(8) 0.0221(3) Uani 1 1 d . . .
C308 C 0.30011(16) 0.32816(4) 0.64626(8) 0.0215(3) Uani 1 1 d . . .
C309 C 0.37073(17) 0.38658(4) 0.57949(7) 0.0226(3) Uani 1 1 d . . .
C310 C 0.29983(16) 0.44527(4) 0.64610(8) 0.0219(3) Uani 1 1 d . . .
C311 C 0.21087(16) 0.40441(4) 0.81617(8) 0.0229(3) Uani 1 1 d . . .
C312 C 0.21070(15) 0.36881(4) 0.81614(8) 0.0231(3) Uani 1 1 d . . .
C313 C 0.26972(16) 0.32058(4) 0.76087(8) 0.0220(3) Uani 1 1 d . . .
C315 C 0.42009(17) 0.32799(4) 0.61889(8) 0.0224(3) Uani 1 1 d . . .
C314 C 0.32620(16) 0.30958(4) 0.70811(8) 0.0217(3) Uani 1 1 d . . .
C316 C 0.45506(17) 0.35671(4) 0.58584(7) 0.0233(4) Uani 1 1 d . . .
C317 C 0.45477(17) 0.41640(4) 0.58569(7) 0.0229(3) Uani 1 1 d . . .
C318 C 0.42020(17) 0.44528(4) 0.61869(8) 0.0219(3) Uani 1 1 d . . .
C319 C 0.32582(16) 0.46372(4) 0.70781(8) 0.0213(3) Uani 1 1 d . . .
C320 C 0.26937(16) 0.45271(4) 0.76101(8) 0.0219(3) Uani 1 1 d . . .
C321 C 0.31152(16) 0.42270(4) 0.86068(8) 0.0232(3) Uani 1 1 d . . .
C322 C 0.31142(16) 0.35033(4) 0.86069(8) 0.0234(4) Uani 1 1 d . . .
C323 C 0.34771(16) 0.32060(4) 0.82656(8) 0.0228(3) Uani 1 1 d . . .
C324 C 0.46231(17) 0.29801(4) 0.71843(8) 0.0220(3) Uani 1 1 d . . .
C325 C 0.59150(17) 0.40500(4) 0.59649(8) 0.0231(4) Uani 1 1 d . . .
C326 C 0.46255(16) 0.47514(4) 0.71835(8) 0.0221(3) Uani 1 1 d . . .
C327 C 0.34756(16) 0.45263(4) 0.82645(8) 0.0226(3) Uani 1 1 d . . .
C328 C 0.40874(17) 0.36811(4) 0.90361(8) 0.0237(4) Uani 1 1 d . . .
C329 C 0.47923(17) 0.30956(4) 0.83659(8) 0.0222(3) Uani 1 1 d . . .
C330 C 0.47898(17) 0.46363(4) 0.83645(8) 0.0228(3) Uani 1 1 d . . .

loop_
_atom_site_aniso_label
_atom_site_aniso_U_11
_atom_site_aniso_U_22
_atom_site_aniso_U_33
_atom_site_aniso_U_23
_atom_site_aniso_U_13
_atom_site_aniso_U_12
Co 0.00949(14) 0.01478(14) 0.00988(14) 0.000 -0.00045(10) 0.000
P1 0.01163(18) 0.01628(19) 0.01095(18) -0.00082(14) -0.00022(14) 0.00073(14)
P2 0.01091(18) 0.01568(18) 0.01208(18) 0.00048(14) 0.00082(14) -0.00102(14)
C1 0.0136(7) 0.0303(9) 0.0151(7) -0.0031(6) -0.0017(6) 0.0038(6)
C2 0.0125(7) 0.0270(8) 0.0173(7) 0.0035(6) -0.0006(6) -0.0009(6)
C101 0.0125(7) 0.0185(7) 0.0164(7) -0.0017(6) 0.0038(6) -0.0034(6)
C102 0.0150(7) 0.0219(8) 0.0167(7) 0.0000(6) 0.0048(6) 0.0005(6)
C103 0.0234(8) 0.0201(8) 0.0319(9) 0.0041(7) 0.0127(7) 0.0024(7)
C104 0.0326(9) 0.0190(8) 0.0363(10) -0.0078(7) 0.0159(8) -0.0054(7)
C105 0.0330(10) 0.0287(9) 0.0229(9) -0.0110(7) 0.0053(8) -0.0105(7)
C106 0.0240(8) 0.0238(8) 0.0171(8) -0.0022(6) 0.0004(7) -0.0025(7)
C107 0.0178(7) 0.0192(8) 0.0128(7) 0.0030(6) -0.0051(6) -0.0050(6)
C108 0.0288(9) 0.0206(8) 0.0253(9) 0.0009(7) -0.0071(7) -0.0020(7)
C109 0.0428(11) 0.0215(9) 0.0365(11) 0.0116(8) -0.0197(9) -0.0100(8)
C110 0.0429(11) 0.0410(11) 0.0200(9) 0.0130(8) -0.0113(8) -0.0244(9)
C111 0.0297(9) 0.0445(11) 0.0154(8) 0.0041(7) -0.0016(7) -0.0191(8)
C112 0.0172(7) 0.0270(8) 0.0143(7) 0.0016(6) -0.0025(6) -0.0055(6)
C113 0.0096(7) 0.0190(7) 0.0126(7) -0.0006(6) -0.0002(6) -0.0009(5)
C114 0.0144(7) 0.0178(7) 0.0153(7) 0.0016(6) -0.0014(6) -0.0006(6)
C115 0.0174(8) 0.0239(8) 0.0135(7) 0.0044(6) 0.0005(6) -0.0011(6)
C116 0.0162(7) 0.0290(8) 0.0131(7) -0.0011(6) 0.0013(6) 0.0016(6)
C117 0.0179(7) 0.0188(8) 0.0186(8) -0.0023(6) -0.0006(6) 0.0027(6)
C118 0.0147(7) 0.0185(7) 0.0174(7) 0.0024(6) 0.0005(6) -0.0014(6)
C119 0.0180(7) 0.0193(7) 0.0149(7) -0.0031(6) 0.0057(6) -0.0043(6)
C120 0.0235(8) 0.0207(8) 0.0260(9) -0.0005(7) 0.0016(7) -0.0026(7)
C121 0.0364(10) 0.0201(8) 0.0385(10) -0.0002(7) 0.0101(8) 0.0007(7)
C122 0.0471(11) 0.0193(8) 0.0370(11) -0.0117(7) 0.0203(9) -0.0108(8)
C123 0.0333(10) 0.0322(10) 0.0336(10) -0.0146(8) 0.0094(8) -0.0160(8)
C124 0.0207(8) 0.0266(9) 0.0240(8) -0.0061(7) 0.0050(7) -0.0050(7)
Cl1 0.0248(2) 0.01966(19) 0.0209(2) 0.00474(14) 0.00427(16) 0.00212(15)
Cl2 0.0390(3) 0.0372(3) 0.0405(3) -0.0036(2) 0.0243(2) -0.0046(2)
C201 0.0293(9) 0.0145(7) 0.0145(7) -0.0004(6) 0.0016(7) -0.0003(6)
C202 0.0373(10) 0.0239(8) 0.0185(8) -0.0038(6) 0.0085(7) -0.0019(7)
C203 0.0620(14) 0.0272(9) 0.0226(9) 0.0047(7) 0.0115(9) -0.0071(9)
C204 0.0673(15) 0.0274(10) 0.0303(10) 0.0102(8) -0.0014(10) 0.0074(10)
C205 0.0439(12) 0.0298(10) 0.0396(11) 0.0048(8) -0.0016(10) 0.0103(9)
C206 0.0290(9) 0.0236(8) 0.0256(9) 0.0004(7) 0.0021(7) 0.0005(7)
C301 0.0090(7) 0.0261(8) 0.0281(9) 0.0007(7) 0.0000(6) 0.0036(6)
C302 0.0097(7) 0.0256(8) 0.0279(9) -0.0024(7) -0.0006(6) -0.0034(6)
C303 0.0148(7) 0.0244(8) 0.0203(8) -0.0047(6) -0.0049(6) -0.0045(6)
C304 0.0193(8) 0.0249(8) 0.0168(8) 0.0006(6) -0.0058(6) 0.0010(6)
C305 0.0148(7) 0.0240(8) 0.0213(8) 0.0021(6) -0.0056(6) 0.0048(6)
C306 0.0113(7) 0.0231(8) 0.0310(9) -0.0025(7) 0.0065(7) 0.0056(6)
C307 0.0122(7) 0.0246(8) 0.0306(9) -0.0011(7) 0.0070(7) -0.0075(6)
C308 0.0214(8) 0.0191(8) 0.0213(8) -0.0075(6) -0.0031(7) -0.0050(6)
C309 0.0286(9) 0.0274(9) 0.0099(7) 0.0004(6) -0.0016(7) 0.0020(7)
C310 0.0211(8) 0.0194(8) 0.0228(8) 0.0070(6) -0.0025(7) 0.0063(6)
C311 0.0157(8) 0.0308(9) 0.0256(9) -0.0041(7) 0.0128(7) 0.0011(6)
C312 0.0156(7) 0.0301(9) 0.0268(9) 0.0015(7) 0.0127(7) -0.0044(7)
C313 0.0189(8) 0.0183(8) 0.0287(9) 0.0018(7) 0.0037(7) -0.0094(6)
C315 0.0266(9) 0.0219(8) 0.0176(8) -0.0094(6) 0.0007(7) 0.0006(7)
C314 0.0220(8) 0.0143(7) 0.0272(9) -0.0039(6) -0.0003(7) -0.0069(6)
C316 0.0289(9) 0.0298(9) 0.0107(7) -0.0060(6) 0.0022(7) 0.0032(7)
C317 0.0280(9) 0.0296(9) 0.0112(7) 0.0074(6) 0.0033(7) 0.0017(7)
C318 0.0266(8) 0.0202(8) 0.0177(8) 0.0104(6) 0.0012(7) 0.0029(7)
C319 0.0196(8) 0.0137(7) 0.0292(9) 0.0025(6) 0.0004(7) 0.0068(6)
C320 0.0172(8) 0.0185(8) 0.0302(9) -0.0038(7) 0.0046(7) 0.0080(6)
C321 0.0218(8) 0.0282(9) 0.0228(8) -0.0073(7) 0.0128(7) 0.0037(7)
C322 0.0233(8) 0.0290(9) 0.0213(8) 0.0046(7) 0.0133(7) -0.0060(7)
C323 0.0248(8) 0.0205(8) 0.0245(8) 0.0077(7) 0.0081(7) -0.0086(7)
C324 0.0263(8) 0.0106(7) 0.0280(8) -0.0043(6) 0.0022(7) -0.0009(6)
C325 0.0277(9) 0.0312(9) 0.0133(7) 0.0052(6) 0.0116(7) 0.0010(7)
C326 0.0246(8) 0.0107(7) 0.0301(9) 0.0040(6) 0.0026(7) 0.0021(6)
C327 0.0237(8) 0.0203(8) 0.0255(8) -0.0084(7) 0.0090(7) 0.0055(6)
C328 0.0282(9) 0.0309(9) 0.0150(8) 0.0042(7) 0.0116(7) -0.0035(7)
C329 0.0288(9) 0.0153(7) 0.0227(8) 0.0081(6) 0.0053(7) -0.0038(6)
C330 0.0264(9) 0.0163(8) 0.0257(9) -0.0095(6) 0.0051(7) 0.0008(6)

loop_
_atom_type_symbol
_atom_type_description
_atom_type_scat_dispersion_real
_atom_type_scat_dispersion_imag
_atom_type_scat_source
C C 0.0033 0.0016 'International Tables Vol C Tables 4.2.6.8 and 6.1.1.4'
H H 0.0000 0.0000 'International Tables Vol C Tables 4.2.6.8 and 6.1.1.4'
P P 0.1023 0.0942 'International Tables Vol C Tables 4.2.6.8 and 6.1.1.4'
Co Co 0.3494 0.9721 'International Tables Vol C Tables 4.2.6.8 and 6.1.1.4'
Cl Cl 0.1484 0.1585 'International Tables Vol C Tables 4.2.6.8 and 6.1.1.4'

loop_
_geom_angle_atom_site_label_1
_geom_angle_atom_site_label_2
_geom_angle_atom_site_label_3
_geom_angle
_geom_angle_site_symmetry_1
_geom_angle_site_symmetry_3
_geom_angle_publ_flag
P2 Co P2 164.79(2) 2_656 . ?
P2 Co P1 97.137(14) 2_656 2_656 ?
P2 Co P1 84.737(15) . 2_656 ?
P2 Co P1 84.737(14) 2_656 . ?
P2 Co P1 97.137(15) . . ?
P1 Co P1 165.88(2) 2_656 . ?
C101 P1 C107 103.96(7) . . ?
C101 P1 C1 100.03(7) . . ?
C107 P1 C1 101.49(7) . . ?
C101 P1 Co 113.81(5) . . ?
C107 P1 Co 123.61(5) . . ?
C1 P1 Co 110.85(5) . . ?
C119 P2 C113 104.08(7) . . ?
C119 P2 C2 104.18(7) . . ?
C113 P2 C2 101.25(7) . . ?
C119 P2 Co 106.21(5) . . ?
C113 P2 Co 129.00(5) . . ?
C2 P2 Co 109.69(5) . . ?
C2 C1 P1 108.22(10) 2_656 . ?
C2 C1 H1A 110.1 2_656 . ?
P1 C1 H1A 110.1 . . ?
C2 C1 H1B 110.1 2_656 . ?
P1 C1 H1B 110.1 . . ?
H1A C1 H1B 108.4 . . ?
C1 C2 P2 106.44(11) 2_656 . ?
C1 C2 H2A 110.4 2_656 . ?
P2 C2 H2A 110.4 . . ?
C1 C2 H2B 110.4 2_656 . ?
P2 C2 H2B 110.4 . . ?
H2A C2 H2B 108.6 . . ?
C102 C101 C106 118.87(14) . . ?
C102 C101 P1 119.59(11) . . ?
C106 C101 P1 121.29(12) . . ?
C103 C102 C101 120.43(15) . . ?
C103 C102 H102 119.8 . . ?
C101 C102 H102 119.8 . . ?
C104 C103 C102 120.04(16) . . ?
C104 C103 H103 120.0 . . ?
C102 C103 H103 120.0 . . ?
C103 C104 C105 120.20(15) . . ?
C103 C104 H104 119.9 . . ?
C105 C104 H104 119.9 . . ?
C106 C105 C104 119.94(16) . . ?
C106 C105 H105 120.0 . . ?
C104 C105 H105 120.0 . . ?
C105 C106 C101 120.49(16) . . ?
C105 C106 H106 119.8 . . ?
C101 C106 H106 119.8 . . ?
C112 C107 C108 118.92(15) . . ?
C112 C107 P1 122.09(12) . . ?
C108 C107 P1 118.97(13) . . ?
C109 C108 C107 119.91(18) . . ?
C109 C108 H108 120.0 . . ?
C107 C108 H108 120.0 . . ?
C110 C109 C108 120.35(17) . . ?
C110 C109 H109 119.8 . . ?
C108 C109 H109 119.8 . . ?
C111 C110 C109 120.28(17) . . ?
C111 C110 H110 119.9 . . ?
C109 C110 H110 119.9 . . ?
C110 C111 C112 119.87(18) . . ?
C110 C111 H111 120.1 . . ?
C112 C111 H111 120.1 . . ?
C107 C112 C111 120.65(16) . . ?
C107 C112 H112 119.7 . . ?
C111 C112 H112 119.7 . . ?
C114 C113 C118 119.10(14) . . ?
C114 C113 P2 122.72(11) . . ?
C118 C113 P2 118.17(11) . . ?
C115 C114 C113 120.13(14) . . ?
C115 C114 H114 119.9 . . ?
C113 C114 H114 119.9 . . ?
C116 C115 C114 120.45(14) . . ?
C116 C115 H115 119.8 . . ?
C114 C115 H115 119.8 . . ?
C115 C116 C117 119.65(14) . . ?
C115 C116 H116 120.2 . . ?
C117 C116 H116 120.2 . . ?
C118 C117 C116 120.24(14) . . ?
C118 C117 H117 119.9 . . ?
C116 C117 H117 119.9 . . ?
C117 C118 C113 120.42(14) . . ?
C117 C118 H118 119.8 . . ?
C113 C118 H118 119.8 . . ?
C124 C119 C120 119.00(15) . . ?
C124 C119 P2 122.53(12) . . ?
C120 C119 P2 118.44(12) . . ?
C121 C120 C119 120.37(16) . . ?
C121 C120 H120 119.8 . . ?
C119 C120 H120 119.8 . . ?
C122 C121 C120 119.93(17) . . ?
C122 C121 H121 120.0 . . ?
C120 C121 H121 120.0 . . ?
C123 C122 C121 120.15(16) . . ?
C123 C122 H122 119.9 . . ?
C121 C122 H122 119.9 . . ?
C122 C123 C124 120.38(17) . . ?
C122 C123 H123 119.8 . . ?
C124 C123 H123 119.8 . . ?
C123 C124 C119 120.16(17) . . ?
C123 C124 H124 119.9 . . ?
C119 C124 H124 119.9 . . ?
C202 C201 C206 120.45(15) . . ?
C202 C201 Cl1 121.46(13) . . ?
C206 C201 Cl1 118.06(13) . . ?
C201 C202 C203 119.80(18) . . ?
C201 C202 Cl2 120.90(13) . . ?
C203 C202 Cl2 119.29(15) . . ?
C204 C203 C202 119.82(18) . . ?
C204 C203 H203 120.1 . . ?
C202 C203 H203 120.1 . . ?
C203 C204 C205 120.47(18) . . ?
C203 C204 H204 119.8 . . ?
C205 C204 H204 119.8 . . ?
C206 C205 C204 119.89(19) . . ?
C206 C205 H205 120.1 . . ?
C204 C205 H205 120.1 . . ?
C205 C206 C201 119.56(18) . . ?
C205 C206 H206 120.2 . . ?
C201 C206 H206 120.2 . . ?
C306 C301 C305 120.04(15) . . ?
C306 C301 C302 119.77(15) . . ?
C305 C301 C302 108.04(14) . . ?
C307 C302 C303 120.07(15) . . ?
C307 C302 C301 120.07(15) . . ?
C303 C302 C301 107.86(14) . . ?
C308 C303 C302 120.45(15) . . ?
C308 C303 C304 119.47(15) . . ?
C302 C303 C304 108.45(14) . . ?
C309 C304 C303 120.20(15) . . ?
C309 C304 C305 120.40(15) . . ?
C303 C304 C305 107.53(14) . . ?
C310 C305 C301 120.34(15) . . ?
C310 C305 C304 119.39(15) . . ?
C301 C305 C304 108.12(14) . . ?
C301 C306 C311 120.19(15) . . ?
C301 C306 C320 119.77(15) . . ?
C311 C306 C320 108.08(14) . . ?
C302 C307 C313 119.68(15) . . ?
C302 C307 C312 120.01(15) . . ?
C313 C307 C312 108.16(14) . . ?
C303 C308 C315 120.61(15) . . ?
C303 C308 C314 119.61(15) . . ?
C315 C308 C314 107.81(14) . . ?
C304 C309 C317 120.07(15) . . ?
C304 C309 C316 120.12(15) . . ?
C317 C309 C316 107.96(15) . . ?
C305 C310 C318 120.33(15) . . ?
C305 C310 C319 119.65(15) . . ?
C318 C310 C319 107.96(14) . . ?
C312 C311 C306 119.90(15) . . ?
C312 C311 C321 119.80(15) . . ?
C306 C311 C321 108.15(14) . . ?
C311 C312 C307 120.05(15) . . ?
C311 C312 C322 119.89(15) . . ?
C307 C312 C322 107.83(15) . . ?
C314 C313 C307 120.38(15) . . ?
C314 C313 C323 119.84(15) . . ?
C307 C313 C323 107.89(14) . . ?
C316 C315 C308 119.96(15) . . ?
C316 C315 C329 119.78(15) . 2_656 ?
C308 C315 C329 108.35(14) . 2_656 ?
C313 C314 C324 120.45(15) . . ?
C313 C314 C308 119.81(15) . . ?
C324 C314 C308 107.96(15) . . ?
C315 C316 C328 120.04(15) . 2_656 ?
C315 C316 C309 119.64(15) . . ?
C328 C316 C309 108.06(15) 2_656 . ?
C318 C317 C309 119.90(15) . . ?
C318 C317 C325 119.72(15) . . ?
C309 C317 C325 108.07(15) . . ?
C317 C318 C310 119.90(15) . . ?
C317 C318 C330 119.91(15) . 2_656 ?
C310 C318 C330 108.11(14) . 2_656 ?
C320 C319 C310 120.07(15) . . ?
C320 C319 C326 120.08(15) . . ?
C310 C319 C326 107.91(15) . . ?
C319 C320 C327 119.88(15) . . ?
C319 C320 C306 120.13(15) . . ?
C327 C320 C306 107.87(14) . . ?
C325 C321 C311 120.41(15) 2_656 . ?
C325 C321 C327 119.81(15) 2_656 . ?
C311 C321 C327 107.78(15) . . ?
C328 C322 C323 119.66(15) . . ?
C328 C322 C312 120.15(15) . . ?
C323 C322 C312 107.99(14) . . ?
C329 C323 C322 120.21(15) . . ?
C329 C323 C313 119.80(15) . . ?
C322 C323 C313 108.13(14) . . ?
C324 C324 C314 119.88(19) 2_656 . ?
C324 C324 C329 119.79(18) 2_656 2_656 ?
C314 C324 C329 108.03(14) . 2_656 ?
C321 C325 C328 119.97(15) 2_656 2_656 ?
C321 C325 C317 120.40(15) 2_656 . ?
C328 C325 C317 107.83(15) 2_656 . ?
C326 C326 C330 119.95(18) 2_656 2_656 ?
C326 C326 C319 119.82(19) 2_656 . ?
C330 C326 C319 108.12(14) 2_656 . ?
C330 C327 C320 119.94(15) . . ?
C330 C327 C321 120.03(15) . . ?
C320 C327 C321 108.12(14) . . ?
C322 C328 C325 119.78(15) . 2_656 ?
C322 C328 C316 120.25(15) . 2_656 ?
C325 C328 C316 108.08(14) 2_656 2_656 ?
C323 C329 C315 120.05(15) . 2_656 ?
C323 C329 C324 120.24(15) . 2_656 ?
C315 C329 C324 107.85(14) 2_656 2_656 ?
C327 C330 C326 120.33(15) . 2_656 ?
C327 C330 C318 120.13(15) . 2_656 ?
C326 C330 C318 107.91(14) 2_656 2_656 ?

loop_
_geom_bond_atom_site_label_1
_geom_bond_atom_site_label_2
_geom_bond_distance
_geom_bond_site_symmetry_2
_geom_bond_publ_flag
Co P2 2.1822(4) 2_656 ?
Co P2 2.1822(4) . ?
Co P1 2.2038(4) 2_656 ?
Co P1 2.2038(4) . ?
P1 C101 1.8236(15) . ?
P1 C107 1.8295(16) . ?
P1 C1 1.8590(16) . ?
P2 C119 1.8255(16) . ?
P2 C113 1.8297(15) . ?
P2 C2 1.8455(16) . ?
C1 C2 1.518(2) 2_656 ?
C1 H1A 0.9700 . ?
C1 H1B 0.9700 . ?
C2 C1 1.518(2) 2_656 ?
C2 H2A 0.9700 . ?
C2 H2B 0.9700 . ?
C101 C102 1.391(2) . ?
C101 C106 1.395(2) . ?
C102 C103 1.391(2) . ?
C102 H102 0.9300 . ?
C103 C104 1.375(3) . ?
C103 H103 0.9300 . ?
C104 C105 1.388(3) . ?
C104 H104 0.9300 . ?
C105 C106 1.384(2) . ?
C105 H105 0.9300 . ?
C106 H106 0.9300 . ?
C107 C112 1.391(2) . ?
C107 C108 1.403(2) . ?
C108 C109 1.390(3) . ?
C108 H108 0.9300 . ?
C109 C110 1.384(3) . ?
C109 H109 0.9300 . ?
C110 C111 1.377(3) . ?
C110 H110 0.9300 . ?
C111 C112 1.394(2) . ?
C111 H111 0.9300 . ?
C112 H112 0.9300 . ?
C113 C114 1.396(2) . ?
C113 C118 1.396(2) . ?
C114 C115 1.394(2) . ?
C114 H114 0.9300 . ?
C115 C116 1.383(2) . ?
C115 H115 0.9300 . ?
C116 C117 1.392(2) . ?
C116 H116 0.9300 . ?
C117 C118 1.387(2) . ?
C117 H117 0.9300 . ?
C118 H118 0.9300 . ?
C119 C124 1.395(2) . ?
C119 C120 1.396(2) . ?
C120 C121 1.390(2) . ?
C120 H120 0.9300 . ?
C121 C122 1.383(3) . ?
C121 H121 0.9300 . ?
C122 C123 1.380(3) . ?
C122 H122 0.9300 . ?
C123 C124 1.387(2) . ?
C123 H123 0.9300 . ?
C124 H124 0.9300 . ?
Cl1 C201 1.7315(15) . ?
Cl2 C202 1.7367(19) . ?
C201 C202 1.383(2) . ?
C201 C206 1.393(2) . ?
C202 C203 1.389(3) . ?
C203 C204 1.383(3) . ?
C203 H203 0.9300 . ?
C204 C205 1.387(3) . ?
C204 H204 0.9300 . ?
C205 C206 1.386(3) . ?
C205 H205 0.9300 . ?
C206 H206 0.9300 . ?
C301 C306 1.400(2) . ?
C301 C305 1.448(2) . ?
C301 C302 1.449(2) . ?
C302 C307 1.396(2) . ?
C302 C303 1.444(2) . ?
C303 C308 1.392(2) . ?
C303 C304 1.450(2) . ?
C304 C309 1.395(2) . ?
C304 C305 1.451(2) . ?
C305 C310 1.399(2) . ?
C306 C311 1.447(2) . ?
C306 C320 1.450(2) . ?
C307 C313 1.447(2) . ?
C307 C312 1.450(2) . ?
C308 C315 1.445(2) . ?
C308 C314 1.456(2) . ?
C309 C317 1.446(2) . ?
C309 C316 1.449(2) . ?
C310 C318 1.449(2) . ?
C310 C319 1.451(2) . ?
C311 C312 1.396(2) . ?
C311 C321 1.447(2) . ?
C312 C322 1.452(2) . ?
C313 C314 1.393(2) . ?
C313 C323 1.450(2) . ?
C315 C316 1.398(2) . ?
C315 C329 1.450(2) 2_656 ?
C314 C324 1.449(2) . ?
C316 C328 1.448(2) 2_656 ?
C317 C318 1.401(2) . ?
C317 C325 1.453(2) . ?
C318 C330 1.453(2) 2_656 ?
C319 C320 1.401(2) . ?
C319 C326 1.453(2) . ?
C320 C327 1.447(2) . ?
C321 C325 1.395(2) 2_656 ?
C321 C327 1.453(2) . ?
C322 C328 1.400(2) . ?
C322 C323 1.446(2) . ?
C323 C329 1.399(2) . ?
C324 C324 1.395(3) 2_656 ?
C324 C329 1.451(2) 2_656 ?
C325 C321 1.395(2) 2_656 ?
C325 C328 1.447(2) 2_656 ?
C326 C326 1.397(3) 2_656 ?
C326 C330 1.447(2) 2_656 ?
C327 C330 1.397(2) . ?
C328 C325 1.447(2) 2_656 ?
C328 C316 1.448(2) 2_656 ?
C329 C315 1.450(2) 2_656 ?
C329 C324 1.451(2) 2_656 ?
C330 C326 1.447(2) 2_656 ?
C330 C318 1.453(2) 2_656 ?
